data_7219671
loop_
_publ_author_name
'Katzsch, Felix'
'Weber, Edwin'

_publ_section_title
;
 Crystalline inclusion properties of new pyridine and thiophene modified
 wheel-and-axle diol hosts
;
_journal_issue 13
_journal_name_full CrystEngComm
_journal_page_first 2737
_journal_paper_doi 10.1039/C5CE00180C
_journal_volume 17
_journal_year 2015
_chemical_formula_moiety 'C28 H22 N4 O2'
_chemical_formula_sum 'C28 H22 N4 O2'
_chemical_formula_weight 446.50
_chemical_name_systematic 1,4-Bis[di(pyrid-2-yl)hydroxymethyl]benzene
_chemical_properties_physical 'Air-sensitive, Heat-sensitive'
_space_group_IT_number 2
_symmetry_cell_setting triclinic
_symmetry_space_group_name_Hall '-P 1'
_symmetry_space_group_name_H-M 'P -1'
_atom_sites_solution_hydrogens geom
_atom_sites_solution_primary direct
_atom_sites_solution_secondary difmap
_audit_creation_method SHELXL-97
_audit_update_record
;
2014-08-22 deposited with the CCDC.
2015-02-25 downloaded from the CCDC.
;
_cell_angle_alpha 106.597(2)
_cell_angle_beta 108.7020(10)
_cell_angle_gamma 100.101(2)
_cell_formula_units_Z 1
_cell_length_a 8.1184(2)
_cell_length_b 9.9587(3)
_cell_length_c 10.9050(3)
_cell_measurement_reflns_used 9904
_cell_measurement_temperature 100(2)
_cell_measurement_theta_max 34.02
_cell_measurement_theta_min 2.45
_cell_volume 764.91(4)
_computing_cell_refinement 'Bruker SAINT'
_computing_data_collection 'Bruker APEX2'
_computing_data_reduction 'Bruker SAINT'
_computing_molecular_graphics 'Bruker SHELXTL'
_computing_publication_material 'Bruker SHELXTL'
_computing_structure_refinement 'SHELXL-2013 (Sheldrick 2013)'
_computing_structure_solution 'SHELXS-97 (Sheldrick 2008)'
_diffrn_ambient_temperature 100(2)
_diffrn_measured_fraction_theta_full 0.999
_diffrn_measured_fraction_theta_max 0.999
_diffrn_measurement_device_type 'Bruker APEX-II CCD'
_diffrn_measurement_method '\f and \w scans'
_diffrn_radiation_monochromator graphite
_diffrn_radiation_source 'fine-focus sealed tube'
_diffrn_radiation_type MoK\a
_diffrn_radiation_wavelength 0.71073
_diffrn_reflns_av_R_equivalents 0.0248
_diffrn_reflns_av_sigmaI/netI 0.0150
_diffrn_reflns_limit_h_max 9
_diffrn_reflns_limit_h_min -9
_diffrn_reflns_limit_k_max 11
_diffrn_reflns_limit_k_min -11
_diffrn_reflns_limit_l_max 12
_diffrn_reflns_limit_l_min -12
_diffrn_reflns_number 16345
_diffrn_reflns_theta_full 25.00
_diffrn_reflns_theta_max 25.00
_diffrn_reflns_theta_min 2.45
_exptl_absorpt_coefficient_mu 0.063
_exptl_absorpt_correction_T_max 0.9913
_exptl_absorpt_correction_T_min 0.9528
_exptl_absorpt_correction_type multi-scan
_exptl_absorpt_process_details 'SADABS (Sheldrick, 2004)'
_exptl_crystal_colour colourless
_exptl_crystal_density_diffrn 0.969
_exptl_crystal_density_method 'not measured'
_exptl_crystal_description needle
_exptl_crystal_F_000 234
_exptl_crystal_recrystallization_method 'Re-crystallisation from solvent: toluene'
_exptl_crystal_size_max 0.78
_exptl_crystal_size_mid 0.17
_exptl_crystal_size_min 0.14
_platon_squeeze_details
;
;
_refine_diff_density_max 0.219
_refine_diff_density_min -0.227
_refine_diff_density_rms 0.065
_refine_ls_extinction_method none
_refine_ls_goodness_of_fit_ref 1.097
_refine_ls_hydrogen_treatment constr
_refine_ls_matrix_type full
_refine_ls_number_parameters 155
_refine_ls_number_reflns 2694
_refine_ls_number_restraints 0
_refine_ls_restrained_S_all 1.097
_refine_ls_R_factor_all 0.0449
_refine_ls_R_factor_gt 0.0421
_refine_ls_shift/su_max 0.000
_refine_ls_shift/su_mean 0.000
_refine_ls_structure_factor_coef Fsqd
_refine_ls_weighting_details 'calc w=1/[\s^2^(Fo^2^)+(0.0766P)^2^+0.1732P] where P=(Fo^2^+2Fc^2^)/3'
_refine_ls_weighting_scheme calc
_refine_ls_wR_factor_gt 0.1199
_refine_ls_wR_factor_ref 0.1237
_reflns_number_gt 2453
_reflns_number_total 2694
_reflns_threshold_expression >2\s(I)
_cod_data_source_file c5ce00180c3.cif
_cod_data_source_block feka_46_p-1_neu
_cod_depositor_comments
;
The following automatic conversions were performed:

'_symmetry_cell_setting' value 'Triclinic' changed to 'triclinic'
according to
/usr/data/users/saulius/crontab/automatic-downloads/rss-feeds/RSC/lib/dictionaries/cif_core.dic
dictionary named 'cif_core.dic' version 2.4.2 from 2011-04-26.

Automatic conversion script
Id: cif_fix_values 3086 2015-02-26 13:12:21Z robertas 

 Adding full bibliography for 7219669--7219676.cif.
;
_cod_original_sg_symbol_H-M 'P-1   '
_cod_database_code 7219671

loop_
_symmetry_equiv_pos_as_xyz
'x, y, z'
'-x, -y, -z'

loop_
_atom_site_label
_atom_site_type_symbol
_atom_site_fract_x
_atom_site_fract_y
_atom_site_fract_z
_atom_site_U_iso_or_equiv
_atom_site_adp_type
_atom_site_occupancy
_atom_site_symmetry_multiplicity
_atom_site_calc_flag
_atom_site_refinement_flags
N1 N 0.27592(14) 0.97152(12) 0.35946(11) 0.0225(3) Uani 1 1 d .
N2 N 0.25001(15) 0.63534(12) 0.08626(12) 0.0287(3) Uani 1 1 d .
O1 O 0.58698(10) 0.97450(9) 0.33589(8) 0.0189(2) Uani 1 1 d .
H1 H 0.5558 0.9844 0.4036 0.028 Uiso 1 1 calc R
C1 C 0.26129(15) 0.92396(12) 0.22812(12) 0.0166(3) Uani 1 1 d .
C2 C 0.10300(16) 0.90277(13) 0.11649(12) 0.0208(3) Uani 1 1 d .
H2 H 0.0965 0.8678 0.0239 0.025 Uiso 1 1 calc R
C3 C -0.04467(16) 0.93345(13) 0.14261(13) 0.0216(3) Uani 1 1 d .
H3 H -0.1543 0.9201 0.0681 0.026 Uiso 1 1 calc R
C4 C -0.03083(17) 0.98382(14) 0.27853(13) 0.0239(3) Uani 1 1 d .
H4 H -0.1301 1.0060 0.2996 0.029 Uiso 1 1 calc R
C5 C 0.13109(18) 1.00100(16) 0.38276(13) 0.0283(3) Uani 1 1 d .
H5 H 0.1407 1.0356 0.4762 0.034 Uiso 1 1 calc R
C6 C 0.41285(16) 0.72807(13) 0.17471(12) 0.0185(3) Uani 1 1 d .
C7 C 0.55870(19) 0.68061(16) 0.23184(16) 0.0339(3) Uani 1 1 d .
H7 H 0.6741 0.7491 0.2930 0.041 Uiso 1 1 calc R
C8 C 0.5342(2) 0.53203(17) 0.19870(18) 0.0430(4) Uani 1 1 d .
H8 H 0.6326 0.4969 0.2369 0.052 Uiso 1 1 calc R
C9 C 0.36649(19) 0.43575(15) 0.11018(16) 0.0323(3) Uani 1 1 d .
H9 H 0.3456 0.3331 0.0872 0.039 Uiso 1 1 calc R
C10 C 0.22946(19) 0.49167(15) 0.05562(16) 0.0328(3) Uani 1 1 d .
H10 H 0.1138 0.4248 -0.0073 0.039 Uiso 1 1 calc R
C11 C 0.43313(15) 0.89295(13) 0.21002(11) 0.0164(3) Uani 1 1 d .
C12 C 0.41537(16) 0.85274(13) -0.03812(12) 0.0190(3) Uani 1 1 d .
H12 H 0.3567 0.7514 -0.0655 0.023 Uiso 1 1 calc R
C13 C 0.46704(14) 0.94567(12) 0.09855(12) 0.0156(3) Uani 1 1 d .
C14 C 0.55174(16) 1.09407(13) 0.13538(12) 0.0188(3) Uani 1 1 d .
H14 H 0.5874 1.1596 0.2282 0.023 Uiso 1 1 calc R

loop_
_atom_site_aniso_label
_atom_site_aniso_U_11
_atom_site_aniso_U_22
_atom_site_aniso_U_33
_atom_site_aniso_U_23
_atom_site_aniso_U_13
_atom_site_aniso_U_12
N1 0.0173(5) 0.0337(6) 0.0197(5) 0.0111(4) 0.0089(4) 0.0098(4)
N2 0.0199(6) 0.0224(6) 0.0427(7) 0.0147(5) 0.0089(5) 0.0060(4)
O1 0.0141(4) 0.0290(5) 0.0147(4) 0.0084(3) 0.0065(3) 0.0066(3)
C1 0.0160(6) 0.0176(6) 0.0199(6) 0.0097(5) 0.0091(5) 0.0054(4)
C2 0.0192(6) 0.0266(6) 0.0188(6) 0.0094(5) 0.0082(5) 0.0088(5)
C3 0.0162(6) 0.0260(6) 0.0229(6) 0.0112(5) 0.0054(5) 0.0075(5)
C4 0.0172(6) 0.0333(7) 0.0270(7) 0.0131(5) 0.0120(5) 0.0114(5)
C5 0.0215(7) 0.0473(8) 0.0210(6) 0.0125(6) 0.0122(5) 0.0148(6)
C6 0.0178(6) 0.0242(6) 0.0202(6) 0.0120(5) 0.0113(5) 0.0084(5)
C7 0.0252(7) 0.0274(7) 0.0396(8) 0.0082(6) 0.0025(6) 0.0115(6)
C8 0.0349(8) 0.0328(8) 0.0521(10) 0.0129(7) 0.0028(7) 0.0201(7)
C9 0.0337(8) 0.0232(7) 0.0441(8) 0.0150(6) 0.0155(6) 0.0128(6)
C10 0.0229(7) 0.0225(7) 0.0500(9) 0.0135(6) 0.0113(6) 0.0051(5)
C11 0.0133(6) 0.0216(6) 0.0163(6) 0.0086(5) 0.0064(5) 0.0060(5)
C12 0.0187(6) 0.0172(6) 0.0219(6) 0.0075(5) 0.0092(5) 0.0046(5)
C13 0.0112(5) 0.0213(6) 0.0184(6) 0.0092(5) 0.0077(4) 0.0077(4)
C14 0.0186(6) 0.0206(6) 0.0170(6) 0.0050(5) 0.0082(5) 0.0061(5)

loop_
_atom_type_symbol
_atom_type_description
_atom_type_scat_dispersion_real
_atom_type_scat_dispersion_imag
_atom_type_scat_source
C C 0.0033 0.0016 'International Tables Vol C Tables 4.2.6.8 and 6.1.1.4'
H H 0.0000 0.0000 'International Tables Vol C Tables 4.2.6.8 and 6.1.1.4'
N N 0.0061 0.0033 'International Tables Vol C Tables 4.2.6.8 and 6.1.1.4'
O O 0.0106 0.0060 'International Tables Vol C Tables 4.2.6.8 and 6.1.1.4'

loop_
_geom_angle_atom_site_label_1
_geom_angle_atom_site_label_2
_geom_angle_atom_site_label_3
_geom_angle
_geom_angle_site_symmetry_1
_geom_angle_site_symmetry_3
C1 N1 C5 117.68(10) . .
C6 N2 C10 117.70(11) . .
C11 O1 H1 109.5 . .
N1 C1 C2 122.60(11) . .
N1 C1 C11 114.56(10) . .
C2 C1 C11 122.84(10) . .
C3 C2 C1 118.84(11) . .
C3 C2 H2 120.6 . .
C1 C2 H2 120.6 . .
C2 C3 C4 119.13(11) . .
C2 C3 H3 120.4 . .
C4 C3 H3 120.4 . .
C5 C4 C3 118.12(11) . .
C5 C4 H4 120.9 . .
C3 C4 H4 120.9 . .
N1 C5 C4 123.63(11) . .
N1 C5 H5 118.2 . .
C4 C5 H5 118.2 . .
N2 C6 C7 122.32(12) . .
N2 C6 C11 116.92(10) . .
C7 C6 C11 120.76(11) . .
C8 C7 C6 118.91(13) . .
C8 C7 H7 120.5 . .
C6 C7 H7 120.5 . .
C9 C8 C7 119.31(13) . .
C9 C8 H8 120.3 . .
C7 C8 H8 120.3 . .
C8 C9 C10 118.18(13) . .
C8 C9 H9 120.9 . .
C10 C9 H9 120.9 . .
N2 C10 C9 123.56(13) . .
N2 C10 H10 118.2 . .
C9 C10 H10 118.2 . .
O1 C11 C13 106.28(8) . .
O1 C11 C1 109.28(9) . .
C13 C11 C1 110.59(9) . .
O1 C11 C6 109.37(9) . .
C13 C11 C6 112.03(9) . .
C1 C11 C6 109.22(9) . .
C13 C12 C14 120.90(11) . 2_675
C13 C12 H12 119.5 . .
C14 C12 H12 119.5 2_675 .
C12 C13 C14 118.24(11) . .
C12 C13 C11 123.08(10) . .
C14 C13 C11 118.68(10) . .
C12 C14 C13 120.86(11) 2_675 .
C12 C14 H14 119.6 2_675 .
C13 C14 H14 119.6 . .

loop_
_geom_bond_atom_site_label_1
_geom_bond_atom_site_label_2
_geom_bond_distance
_geom_bond_site_symmetry_2
N1 C1 1.3317(16) .
N1 C5 1.3428(16) .
N2 C6 1.3327(16) .
N2 C10 1.3394(18) .
O1 C11 1.4183(13) .
O1 H1 0.8400 .
C1 C2 1.3903(17) .
C1 C11 1.5405(15) .
C2 C3 1.3818(17) .
C2 H2 0.9500 .
C3 C4 1.3819(18) .
C3 H3 0.9500 .
C4 C5 1.3788(18) .
C4 H4 0.9500 .
C5 H5 0.9500 .
C6 C7 1.3802(18) .
C6 C11 1.5411(16) .
C7 C8 1.380(2) .
C7 H7 0.9500 .
C8 C9 1.369(2) .
C8 H8 0.9500 .
C9 C10 1.372(2) .
C9 H9 0.9500 .
C10 H10 0.9500 .
C11 C13 1.5355(15) .
C12 C13 1.3888(16) .
C12 C14 1.3892(17) 2_675
C12 H12 0.9500 .
C13 C14 1.3948(17) .
C14 C12 1.3892(17) 2_675
C14 H14 0.9500 .

loop_
_geom_hbond_atom_site_label_D
_geom_hbond_atom_site_label_H
_geom_hbond_atom_site_label_A
_geom_hbond_distance_DH
_geom_hbond_distance_HA
_geom_hbond_distance_DA
_geom_hbond_angle_DHA
_geom_hbond_site_symmetry_A
O1 H1 N1 0.84 2.14 2.6150(13) 115.8 .
O1 H1 N1 0.84 2.37 2.9939(13) 131.6 2_676
C4 H4 O1 0.95 2.44 3.3472(14) 160.7 1_455
C5 H5 O1 0.95 2.53 3.0959(15) 118.6 2_676
C10 H10 N2 0.95 2.70 3.5267(17) 146.2 2_565
C12 H12 N2 0.95 2.55 3.1867(16) 124.9 .
C3 H3 Cg3 0.95 2.97 3.7794(12) 143.3 1_455

loop_
_geom_torsion_atom_site_label_1
_geom_torsion_atom_site_label_2
_geom_torsion_atom_site_label_3
_geom_torsion_atom_site_label_4
_geom_torsion
_geom_torsion_site_symmetry_1
_geom_torsion_site_symmetry_4
C5 N1 C1 C2 -0.73(18) . .
C5 N1 C1 C11 179.86(11) . .
N1 C1 C2 C3 0.61(18) . .
C11 C1 C2 C3 179.97(10) . .
C1 C2 C3 C4 -0.15(18) . .
C2 C3 C4 C5 -0.14(19) . .
C1 N1 C5 C4 0.4(2) . .
C3 C4 C5 N1 0.0(2) . .
C10 N2 C6 C7 1.44(19) . .
C10 N2 C6 C11 -179.28(11) . .
N2 C6 C7 C8 -1.5(2) . .
C11 C6 C7 C8 179.28(13) . .
C6 C7 C8 C9 0.1(2) . .
C7 C8 C9 C10 1.2(2) . .
C6 N2 C10 C9 0.0(2) . .
C8 C9 C10 N2 -1.3(2) . .
N1 C1 C11 O1 -22.90(13) . .
C2 C1 C11 O1 157.69(10) . .
N1 C1 C11 C13 -139.56(10) . .
C2 C1 C11 C13 41.03(15) . .
N1 C1 C11 C6 96.71(12) . .
C2 C1 C11 C6 -82.70(13) . .
N2 C6 C11 O1 160.29(10) . .
C7 C6 C11 O1 -20.41(15) . .
N2 C6 C11 C13 -82.14(12) . .
C7 C6 C11 C13 97.16(13) . .
N2 C6 C11 C1 40.73(13) . .
C7 C6 C11 C1 -139.97(12) . .
C14 C12 C13 C14 0.44(18) 2_675 .
C14 C12 C13 C11 179.66(10) 2_675 .
O1 C11 C13 C12 143.12(10) . .
C1 C11 C13 C12 -98.37(12) . .
C6 C11 C13 C12 23.72(14) . .
O1 C11 C13 C14 -37.66(13) . .
C1 C11 C13 C14 80.85(12) . .
C6 C11 C13 C14 -157.06(10) . .
C12 C13 C14 C12 -0.44(18) . 2_675
C11 C13 C14 C12 -179.69(10) . 2_675

loop_
_platon_squeeze_void_nr
_platon_squeeze_void_average_x
_platon_squeeze_void_average_y
_platon_squeeze_void_average_z
_platon_squeeze_void_volume
_platon_squeeze_void_count_electrons
_platon_squeeze_void_content
1 0.015 0.500 0.500 284 49 ' '
